data_4323156
loop_
_publ_author_name
'Jesper Bendix'
'Anders B\/ogevig'

_publ_section_title
;
 Synthesis and Characterization of a Stable trans-Dioxo Tungsten(IV)
 Complex and Series of Mono-Oxo Molybdenum(IV) and Tungsten(IV) Complexes.
 Structural and Electronic Effects of \p-Bonding in
 trans-[M(O)(X)(dppe)2]+/0 Systems
;
_journal_name_full 'Inorganic Chemistry'
_journal_page_first 5992
_journal_page_last 6001
_journal_paper_doi 10.1021/ic980342u
_journal_volume 37
_journal_year 1998
_chemical_formula_sum 'C54 H56 O4 P4 W'
_chemical_formula_weight 1076.72
_chemical_name_systematic
; 
trans-dioxo-bis(diphenylphosphinoethane)tungsten(IV) dimethanol solvate.
;
_space_group_IT_number 2
_symmetry_cell_setting triclinic
_symmetry_space_group_name_Hall '-P 1'
_symmetry_space_group_name_H-M 'P -1'
_atom_sites_solution_hydrogens geom
_atom_sites_solution_primary direct
_atom_sites_solution_secondary difmap
_audit_creation_method SHELXL-97
_audit_update_record
;
98-03-15   edited for submission to Inorg. Chem. These data pertains to the 
compound labeled 11 in the manuscript.
;
_cell_angle_alpha 110.864(19)
_cell_angle_beta 99.05(2)
_cell_angle_gamma 110.244(19)
_cell_formula_units_Z 1
_cell_length_a 9.464(2)
_cell_length_b 11.429(2)
_cell_length_c 13.126(3)
_cell_measurement_temperature 122(2)
_cell_volume 1179.3(5)
_computing_structure_refinement 'SHELXL-97 (Sheldrick, 1997)'
_computing_structure_solution 'SHELXS-97 (Sheldrick, 1990)'
_diffrn_ambient_temperature 122(2)
_diffrn_measured_fraction_theta_full 1.000
_diffrn_measured_fraction_theta_max 1.000
_diffrn_radiation_monochromator graphite
_diffrn_radiation_source 'fine-focus sealed tube'
_diffrn_radiation_type MoK\a
_diffrn_radiation_wavelength 0.71073
_diffrn_reflns_av_R_equivalents 0.0000
_diffrn_reflns_av_sigmaI/netI 0.0295
_diffrn_reflns_limit_h_max 13
_diffrn_reflns_limit_h_min -13
_diffrn_reflns_limit_k_max 15
_diffrn_reflns_limit_k_min -16
_diffrn_reflns_limit_l_max 18
_diffrn_reflns_limit_l_min 0
_diffrn_reflns_number 6857
_diffrn_reflns_theta_full 29.97
_diffrn_reflns_theta_max 29.97
_diffrn_reflns_theta_min 1.75
_exptl_absorpt_coefficient_mu 2.631
_exptl_crystal_density_diffrn 1.516
_exptl_crystal_density_method 'not measured'
_exptl_crystal_F_000 546
_refine_diff_density_max 0.851
_refine_diff_density_min -1.117
_refine_diff_density_rms 0.077
_refine_ls_extinction_method none
_refine_ls_goodness_of_fit_ref 1.054
_refine_ls_hydrogen_treatment mixed
_refine_ls_matrix_type full
_refine_ls_number_parameters 398
_refine_ls_number_reflns 6857
_refine_ls_number_restraints 0
_refine_ls_restrained_S_all 1.054
_refine_ls_R_factor_all 0.0174
_refine_ls_R_factor_gt 0.0173
_refine_ls_shift/su_max 0.001
_refine_ls_shift/su_mean 0.000
_refine_ls_structure_factor_coef Fsqd
_refine_ls_weighting_details 'w=1/[\s^2^(Fo^2^)+(0.0195P)^2^+0.2698P] where P=(Fo^2^+2Fc^2^)/3'
_refine_ls_weighting_scheme calc
_refine_ls_wR_factor_gt 0.0433
_refine_ls_wR_factor_ref 0.0434
_reflns_number_gt 6845
_reflns_number_total 6857
_reflns_threshold_expression >2sigma(I)
_cod_data_source_file ic980342u_1.cif
_cod_data_source_block fh454_abs
_cod_depositor_comments
;
The following automatic conversions were performed:

'_refine_ls_weighting_scheme' value 'calc
w=1/[\s^2^(Fo^2^)+(0.0195P)^2^+0.2698P] where P=(Fo^2^+2Fc^2^)/3' was
changed to 'calc'. New tag '_refine_ls_weighting_details' was
created. The value of the new tag was set to
'w=1/[\s^2^(Fo^2^)+(0.0195P)^2^+0.2698P] where P=(Fo^2^+2Fc^2^)/3'.

Automatic conversion script
Id: cif_fix_values 3143 2015-03-26 13:38:13Z robertas 
;
_cod_original_cell_volume 1179.4(5)
_cod_database_code 4323156

loop_
_symmetry_equiv_pos_as_xyz
'x, y, z'
'-x, -y, -z'

loop_
_atom_site_label
_atom_site_type_symbol
_atom_site_fract_x
_atom_site_fract_y
_atom_site_fract_z
_atom_site_U_iso_or_equiv
_atom_site_adp_type
_atom_site_occupancy
_atom_site_calc_flag
_atom_site_refinement_flags
_atom_site_disorder_assembly
_atom_site_disorder_group
W W 0.0000 0.0000 0.0000 0.00891(3) Uani 1 d S . .
P1 P 0.24162(4) 0.19188(4) 0.16366(3) 0.01085(7) Uani 1 d . . .
P2 P 0.19430(4) 0.04739(4) -0.10527(3) 0.01126(7) Uani 1 d . . .
O1 O 0.08648(13) -0.11295(11) 0.02237(9) 0.0135(2) Uani 1 d . . .
C1 C 0.41736(18) 0.22327(17) 0.11213(14) 0.0151(3) Uani 1 d . . .
H1A H 0.429(3) 0.303(2) 0.100(2) 0.023(6) Uiso 1 d . . .
H1B H 0.513(3) 0.245(3) 0.178(2) 0.027(6) Uiso 1 d . . .
C11A C 0.26229(18) 0.36857(15) 0.23628(13) 0.0135(3) Uani 1 d . . .
C16A C 0.1862(2) 0.41743(17) 0.17269(14) 0.0172(3) Uani 1 d . . .
H16A H 0.120(3) 0.353(2) 0.095(2) 0.019(5) Uiso 1 d . . .
C15A C 0.2104(2) 0.55589(18) 0.22215(16) 0.0203(3) Uani 1 d . . .
H15A H 0.165(3) 0.588(3) 0.178(2) 0.029(6) Uiso 1 d . . .
C14A C 0.3074(2) 0.64456(18) 0.33482(16) 0.0211(3) Uani 1 d . . .
H14A H 0.326(3) 0.735(3) 0.365(2) 0.027(6) Uiso 1 d . . .
C13A C 0.3821(2) 0.59668(18) 0.39908(15) 0.0220(3) Uani 1 d . . .
H13A H 0.445(3) 0.654(3) 0.472(2) 0.025(6) Uiso 1 d . . .
C12A C 0.3607(2) 0.45915(17) 0.34967(14) 0.0188(3) Uani 1 d . . .
H12A H 0.413(3) 0.430(2) 0.394(2) 0.026(6) Uiso 1 d . . .
C11B C 0.28688(18) 0.14385(16) 0.27858(13) 0.0149(3) Uani 1 d . . .
C16B C 0.2119(2) 0.16447(18) 0.36266(15) 0.0197(3) Uani 1 d . . .
H16B H 0.148(3) 0.211(3) 0.363(2) 0.030(6) Uiso 1 d . . .
C15B C 0.2306(2) 0.1137(2) 0.44342(16) 0.0266(4) Uani 1 d . . .
H15B H 0.177(3) 0.131(3) 0.498(2) 0.030(6) Uiso 1 d . . .
C14B C 0.3222(2) 0.0410(2) 0.43939(18) 0.0300(4) Uani 1 d . . .
H14B H 0.338(3) 0.004(3) 0.492(3) 0.046(8) Uiso 1 d . . .
C13B C 0.3948(2) 0.0187(2) 0.35569(18) 0.0280(4) Uani 1 d . . .
H13B H 0.453(4) -0.037(3) 0.349(3) 0.045(8) Uiso 1 d . . .
C12B C 0.3784(2) 0.07046(18) 0.27537(15) 0.0208(3) Uani 1 d . . .
H12B H 0.429(3) 0.055(2) 0.222(2) 0.025(6) Uiso 1 d . . .
C2 C 0.38753(18) 0.10222(17) -0.00167(13) 0.0143(3) Uani 1 d . . .
H2A H 0.374(3) 0.020(2) 0.0065(19) 0.019(5) Uiso 1 d . . .
H2B H 0.475(2) 0.129(2) -0.0326(18) 0.013(5) Uiso 1 d . . .
C21A C 0.22106(18) 0.18258(16) -0.15260(13) 0.0138(3) Uani 1 d . . .
C22A C 0.0880(2) 0.20079(18) -0.19235(15) 0.0180(3) Uani 1 d . . .
H22A H -0.012(3) 0.149(2) -0.1885(19) 0.019(5) Uiso 1 d . . .
C23A C 0.1011(2) 0.2933(2) -0.24024(17) 0.0238(3) Uani 1 d . . .
H23A H 0.010(3) 0.305(3) -0.269(2) 0.033(7) Uiso 1 d . . .
C24A C 0.2465(3) 0.3692(2) -0.24707(18) 0.0263(4) Uani 1 d . . .
H24A H 0.254(3) 0.432(3) -0.281(2) 0.037(7) Uiso 1 d . . .
C25A C 0.3797(2) 0.3538(2) -0.20611(18) 0.0253(4) Uani 1 d . . .
H25A H 0.480(3) 0.406(3) -0.210(2) 0.031(6) Uiso 1 d . . .
C26A C 0.3671(2) 0.25976(18) -0.15970(16) 0.0202(3) Uani 1 d . . .
H26A H 0.463(3) 0.250(3) -0.134(2) 0.027(6) Uiso 1 d . . .
C21B C 0.18402(18) -0.09720(16) -0.23034(14) 0.0150(3) Uani 1 d . . .
C22B C 0.1609(2) -0.22019(19) -0.22197(15) 0.0221(3) Uani 1 d . . .
H22B H 0.154(3) -0.224(3) -0.154(2) 0.034(7) Uiso 1 d . . .
C23B C 0.1444(3) -0.3362(2) -0.31599(18) 0.0277(4) Uani 1 d . . .
H23B H 0.123(3) -0.422(3) -0.312(2) 0.043(8) Uiso 1 d . . .
C24B C 0.1496(2) -0.3309(2) -0.41903(17) 0.0292(4) Uani 1 d . . .
H24B H 0.141(3) -0.409(3) -0.481(2) 0.028(6) Uiso 1 d . . .
C25B C 0.1682(3) -0.2102(2) -0.42913(17) 0.0316(4) Uani 1 d . . .
H25B H 0.172(3) -0.207(3) -0.498(2) 0.037(7) Uiso 1 d . . .
C26B C 0.1868(2) -0.09273(19) -0.33475(16) 0.0245(4) Uani 1 d . . .
H26B H 0.200(3) -0.011(3) -0.343(2) 0.031(6) Uiso 1 d . . .
O O 0.26678(17) -0.23728(15) 0.07213(13) 0.0282(3) Uani 1 d . . .
H H 0.202(3) -0.209(3) 0.054(2) 0.036(7) Uiso 1 d . . .
C C 0.2146(3) -0.3695(2) -0.01794(19) 0.0287(4) Uani 1 d . . .
H1 H 0.270(3) -0.425(3) 0.002(2) 0.039(7) Uiso 1 d . . .
H2 H 0.101(5) -0.429(4) -0.041(3) 0.075(11) Uiso 1 d . . .
H3 H 0.235(5) -0.366(4) -0.093(4) 0.094(14) Uiso 1 d . . .

loop_
_atom_site_aniso_label
_atom_site_aniso_U_11
_atom_site_aniso_U_22
_atom_site_aniso_U_33
_atom_site_aniso_U_23
_atom_site_aniso_U_13
_atom_site_aniso_U_12
W 0.00816(4) 0.00923(4) 0.00912(4) 0.00387(3) 0.00291(3) 0.00369(3)
P1 0.01004(16) 0.01045(16) 0.01047(16) 0.00426(13) 0.00204(13) 0.00367(13)
P2 0.01100(16) 0.01193(16) 0.01205(16) 0.00565(14) 0.00503(13) 0.00536(14)
O1 0.0125(5) 0.0135(5) 0.0145(5) 0.0061(4) 0.0041(4) 0.0059(4)
C1 0.0103(6) 0.0155(7) 0.0162(7) 0.0057(6) 0.0038(5) 0.0037(5)
C11A 0.0125(6) 0.0115(6) 0.0149(7) 0.0053(5) 0.0045(5) 0.0038(5)
C16A 0.0172(7) 0.0159(7) 0.0172(7) 0.0059(6) 0.0034(6) 0.0081(6)
C15A 0.0214(8) 0.0183(8) 0.0257(8) 0.0113(7) 0.0081(7) 0.0116(6)
C14A 0.0244(8) 0.0127(7) 0.0264(9) 0.0069(6) 0.0123(7) 0.0080(6)
C13A 0.0259(8) 0.0143(7) 0.0163(7) 0.0024(6) 0.0042(6) 0.0041(6)
C12A 0.0200(8) 0.0157(7) 0.0158(7) 0.0062(6) 0.0018(6) 0.0051(6)
C11B 0.0136(7) 0.0128(6) 0.0137(7) 0.0063(5) -0.0004(5) 0.0023(5)
C16B 0.0172(7) 0.0194(8) 0.0182(7) 0.0095(6) 0.0035(6) 0.0032(6)
C15B 0.0265(9) 0.0267(9) 0.0181(8) 0.0129(7) 0.0042(7) 0.0006(7)
C14B 0.0299(10) 0.0261(9) 0.0257(9) 0.0186(8) -0.0033(7) 0.0012(8)
C13B 0.0274(9) 0.0230(9) 0.0311(10) 0.0159(8) -0.0022(7) 0.0092(7)
C12B 0.0213(8) 0.0195(8) 0.0196(8) 0.0091(6) 0.0008(6) 0.0086(7)
C2 0.0115(6) 0.0172(7) 0.0159(7) 0.0074(6) 0.0056(5) 0.0075(6)
C21A 0.0158(7) 0.0134(6) 0.0140(7) 0.0067(5) 0.0062(5) 0.0069(6)
C22A 0.0175(7) 0.0199(7) 0.0207(8) 0.0107(6) 0.0086(6) 0.0097(6)
C23A 0.0268(9) 0.0274(9) 0.0296(9) 0.0186(8) 0.0125(7) 0.0175(8)
C24A 0.0353(10) 0.0242(9) 0.0344(10) 0.0218(8) 0.0189(8) 0.0168(8)
C25A 0.0240(9) 0.0220(8) 0.0372(10) 0.0193(8) 0.0172(8) 0.0084(7)
C26A 0.0174(7) 0.0212(8) 0.0261(8) 0.0134(7) 0.0101(6) 0.0086(6)
C21B 0.0126(6) 0.0147(7) 0.0155(7) 0.0043(6) 0.0062(5) 0.0052(5)
C22B 0.0303(9) 0.0198(8) 0.0183(8) 0.0076(6) 0.0087(7) 0.0137(7)
C23B 0.0350(10) 0.0185(8) 0.0280(9) 0.0062(7) 0.0123(8) 0.0130(8)
C24B 0.0311(10) 0.0182(8) 0.0255(9) -0.0009(7) 0.0153(8) 0.0052(7)
C25B 0.0425(12) 0.0242(9) 0.0202(9) 0.0054(7) 0.0193(8) 0.0067(8)
C26B 0.0323(9) 0.0196(8) 0.0195(8) 0.0080(7) 0.0145(7) 0.0069(7)
O 0.0269(7) 0.0270(7) 0.0316(7) 0.0099(6) 0.0039(6) 0.0182(6)
C 0.0320(10) 0.0251(9) 0.0294(10) 0.0119(8) 0.0065(8) 0.0146(8)

loop_
_atom_type_symbol
_atom_type_description
_atom_type_scat_dispersion_real
_atom_type_scat_dispersion_imag
_atom_type_scat_source
C C 0.0033 0.0016 'International Tables Vol C Tables 4.2.6.8 and 6.1.1.4'
H H 0.0000 0.0000 'International Tables Vol C Tables 4.2.6.8 and 6.1.1.4'
O O 0.0106 0.0060 'International Tables Vol C Tables 4.2.6.8 and 6.1.1.4'
P P 0.1023 0.0942 'International Tables Vol C Tables 4.2.6.8 and 6.1.1.4'
W W -0.8490 6.8722 'International Tables Vol C Tables 4.2.6.8 and 6.1.1.4'

loop_
_geom_angle_atom_site_label_1
_geom_angle_atom_site_label_2
_geom_angle_atom_site_label_3
_geom_angle
_geom_angle_site_symmetry_1
_geom_angle_site_symmetry_3
_geom_angle_publ_flag
O1 W O1 180.0 2 . y
O1 W P2 84.10(4) 2 2 y
O1 W P2 95.90(4) . 2 y
O1 W P2 95.90(4) 2 . ?
O1 W P2 84.10(4) . . ?
P2 W P2 180.0 2 . ?
O1 W P1 95.60(4) 2 . y
O1 W P1 84.40(4) . . y
P2 W P1 100.51(3) 2 . y
P2 W P1 79.49(3) . . y
O1 W P1 84.40(4) 2 2 ?
O1 W P1 95.60(4) . 2 ?
P2 W P1 79.49(3) 2 2 ?
P2 W P1 100.51(3) . 2 ?
P1 W P1 180.0 . 2 ?
C11B P1 C11A 104.99(8) . . ?
C11B P1 C1 105.69(8) . . ?
C11A P1 C1 100.96(7) . . ?
C11B P1 W 111.62(5) . . ?
C11A P1 W 122.87(6) . . ?
C1 P1 W 109.09(6) . . ?
C21A P2 C21B 103.37(7) . . ?
C21A P2 C2 106.13(8) . . ?
C21B P2 C2 102.32(8) . . ?
C21A P2 W 119.69(5) . . ?
C21B P2 W 119.14(6) . . ?
C2 P2 W 104.23(5) . . ?
C2 C1 P1 112.54(11) . . ?
C16A C11A C12A 119.28(15) . . ?
C16A C11A P1 118.16(12) . . ?
C12A C11A P1 122.37(12) . . ?
C11A C16A C15A 119.91(16) . . ?
C14A C15A C16A 120.32(16) . . ?
C15A C14A C13A 120.21(16) . . ?
C14A C13A C12A 119.82(16) . . ?
C13A C12A C11A 120.45(16) . . ?
C12B C11B C16B 119.40(15) . . ?
C12B C11B P1 120.74(13) . . ?
C16B C11B P1 119.32(12) . . ?
C15B C16B C11B 120.13(17) . . ?
C14B C15B C16B 119.89(19) . . ?
C13B C14B C15B 120.24(17) . . ?
C14B C13B C12B 120.31(18) . . ?
C13B C12B C11B 120.02(18) . . ?
C1 C2 P2 110.37(11) . . ?
C22A C21A C26A 119.36(15) . . ?
C22A C21A P2 118.54(12) . . ?
C26A C21A P2 121.86(12) . . ?
C23A C22A C21A 120.02(16) . . ?
C24A C23A C22A 120.18(17) . . ?
C25A C24A C23A 120.26(16) . . ?
C24A C25A C26A 119.93(17) . . ?
C25A C26A C21A 120.22(16) . . ?
C22B C21B C26B 119.20(15) . . ?
C22B C21B P2 117.59(13) . . ?
C26B C21B P2 123.04(13) . . ?
C23B C22B C21B 120.39(17) . . ?
C24B C23B C22B 120.30(18) . . ?
C23B C24B C25B 119.73(17) . . ?
C24B C25B C26B 120.32(18) . . ?
C21B C26B C25B 120.03(18) . . ?

loop_
_geom_bond_atom_site_label_1
_geom_bond_atom_site_label_2
_geom_bond_distance
_geom_bond_site_symmetry_2
_geom_bond_publ_flag
W O1 1.8298(11) 2 y
W O1 1.8298(11) . y
W P2 2.4955(7) 2 y
W P2 2.4955(7) . y
W P1 2.5065(12) . y
W P1 2.5065(12) 2 y
P1 C11B 1.8193(16) . ?
P1 C11A 1.8226(16) . ?
P1 C1 1.8617(16) . ?
P2 C21A 1.8165(16) . ?
P2 C21B 1.8280(17) . ?
P2 C2 1.8450(17) . ?
C1 C2 1.533(2) . ?
C11A C16A 1.396(2) . ?
C11A C12A 1.398(2) . ?
C16A C15A 1.396(2) . ?
C15A C14A 1.385(3) . ?
C14A C13A 1.385(3) . ?
C13A C12A 1.394(2) . ?
C11B C12B 1.394(2) . ?
C11B C16B 1.398(2) . ?
C16B C15B 1.394(2) . ?
C15B C14B 1.388(3) . ?
C14B C13B 1.379(3) . ?
C13B C12B 1.393(2) . ?
C21A C22A 1.397(2) . ?
C21A C26A 1.397(2) . ?
C22A C23A 1.391(2) . ?
C23A C24A 1.387(3) . ?
C24A C25A 1.384(3) . ?
C25A C26A 1.393(2) . ?
C21B C22B 1.393(2) . ?
C21B C26B 1.394(2) . ?
C22B C23B 1.391(3) . ?
C23B C24B 1.383(3) . ?
C24B C25B 1.386(3) . ?
C25B C26B 1.397(3) . ?
O C 1.398(3) . ?
